data_4036196
loop_
_publ_author_name
'Salvador, Carlos Eduardo M.'
'Pieber, Bartholom\"aus'
'Neu, Philipp M.'
'Torvisco, Ana'
'Kleber Z Andrade, Carlos'
'Kappe, C. Oliver'

_publ_section_title
;
 A sequential Ugi multicomponent/Cu-catalyzed azide-alkyne cycloaddition
 approach for the continuous flow generation of cyclic peptoids.
;
_journal_issue 9
_journal_name_full 'The Journal of organic chemistry'
_journal_page_first 4590
_journal_page_last 4602
_journal_paper_doi 10.1021/acs.joc.5b00445
_journal_volume 80
_journal_year 2015
_chemical_formula_moiety 'C22 H31 N5 O3'
_chemical_formula_sum 'C22 H31 N5 O3'
_chemical_formula_weight 413.52
_space_group_crystal_system monoclinic
_space_group_IT_number 14
_space_group_name_Hall '-P 2ybc'
_space_group_name_H-M_alt 'P 1 21/c 1'
_atom_sites_solution_hydrogens mixed
_audit_creation_method SHELXL-2014/7
_audit_update_record
;
2015-01-21 # Formatted by publCIF

;
_cell_angle_alpha 90
_cell_angle_beta 90.818(2)
_cell_angle_gamma 90
_cell_formula_units_Z 4
_cell_length_a 16.3367(10)
_cell_length_b 13.1395(9)
_cell_length_c 10.2258(6)
_cell_measurement_reflns_used 9942
_cell_measurement_temperature 100(2)
_cell_measurement_theta_max 31.52
_cell_measurement_theta_min 2.49
_cell_volume 2194.8(2)
_computing_cell_refinement 'Bruker SAINT'
_computing_data_collection 'Bruker APEX2'
_computing_data_reduction 'Bruker SAINT'
_computing_molecular_graphics 'Bruker SHELXTL'
_computing_publication_material 'Bruker SHELXTL'
_computing_structure_refinement 'SHELXL-2014 (Sheldrick 2014)'
_computing_structure_solution 'SHELXS-97 (Sheldrick 2008)'
_diffrn_ambient_temperature 100(2)
_diffrn_measured_fraction_theta_full 0.994
_diffrn_measured_fraction_theta_max 0.993
_diffrn_measurement_device_type 'Bruker APEX-II CCD'
_diffrn_measurement_method '\f and \w scans'
_diffrn_radiation_monochromator 'multilayer monochromator'
_diffrn_radiation_source 'Incoatec microfocus sealed tube'
_diffrn_radiation_type MoK\a
_diffrn_radiation_wavelength 0.71073
_diffrn_reflns_av_R_equivalents 0.0457
_diffrn_reflns_av_unetI/netI 0.0263
_diffrn_reflns_Laue_measured_fraction_full 0.994
_diffrn_reflns_Laue_measured_fraction_max 0.993
_diffrn_reflns_limit_h_max 23
_diffrn_reflns_limit_h_min -24
_diffrn_reflns_limit_k_max 19
_diffrn_reflns_limit_k_min -19
_diffrn_reflns_limit_l_max 15
_diffrn_reflns_limit_l_min -15
_diffrn_reflns_number 67099
_diffrn_reflns_point_group_measured_fraction_full 0.994
_diffrn_reflns_point_group_measured_fraction_max 0.993
_diffrn_reflns_theta_full 25.242
_diffrn_reflns_theta_max 31.658
_diffrn_reflns_theta_min 2.524
_exptl_absorpt_coefficient_mu 0.085
_exptl_absorpt_correction_T_max 0.746
_exptl_absorpt_correction_T_min 0.676
_exptl_absorpt_correction_type multi-scan
_exptl_absorpt_process_details SADABS
_exptl_crystal_colour colourless
_exptl_crystal_density_diffrn 1.251
_exptl_crystal_description block
_exptl_crystal_F_000 888
_exptl_crystal_size_max 0.10
_exptl_crystal_size_mid 0.09
_exptl_crystal_size_min 0.06
_refine_diff_density_max 0.421
_refine_diff_density_min -0.257
_refine_diff_density_rms 0.051
_refine_ls_extinction_method none
_refine_ls_goodness_of_fit_ref 1.029
_refine_ls_hydrogen_treatment mixed
_refine_ls_matrix_type full
_refine_ls_number_parameters 278
_refine_ls_number_reflns 7349
_refine_ls_number_restraints 0
_refine_ls_restrained_S_all 1.029
_refine_ls_R_factor_all 0.0595
_refine_ls_R_factor_gt 0.0455
_refine_ls_shift/su_max 0.000
_refine_ls_shift/su_mean 0.000
_refine_ls_structure_factor_coef Fsqd
_refine_ls_weighting_details 'w=1/[\s^2^(Fo^2^)+(0.0565P)^2^+0.9764P] where P=(Fo^2^+2Fc^2^)/3'
_refine_ls_weighting_scheme calc
_refine_ls_wR_factor_gt 0.1155
_refine_ls_wR_factor_ref 0.1239
_reflns_Friedel_coverage 0.000
_reflns_number_gt 5954
_reflns_number_total 7349
_reflns_threshold_expression 'I > 2\s(I)'
_cod_data_source_file jo5b00445_si_002.cif
_cod_data_source_block AT374_a
_cod_original_sg_symbol_H-M 'P 21/c'
_cod_database_code 4036196
_publcif_datablock.id {ff3197cf-19c6-4c7a-87a8-ca25fcd6cc8a}

_shelx_space_group_comment
;
The symmetry employed for this shelxl refinement is uniquely defined
by the following loop, which should always be used as a source of
symmetry information in preference to the above space-group names.
They are only intended as comments.
;

loop_
_space_group_symop_operation_xyz
'x, y, z'
'-x, y+1/2, -z+1/2'
'-x, -y, -z'
'x, -y-1/2, z-1/2'

loop_
_atom_site_label
_atom_site_type_symbol
_atom_site_fract_x
_atom_site_fract_y
_atom_site_fract_z
_atom_site_U_iso_or_equiv
_atom_site_adp_type
_atom_site_occupancy
_atom_site_site_symmetry_order
_atom_site_calc_flag
_atom_site_refinement_flags_posn
_atom_site_refinement_flags_adp
O3 O 0.64799(5) 0.28041(7) 0.30276(8) 0.01994(16) Uani 1 1 d . .
O1 O 0.89242(5) 0.19596(6) 0.67767(8) 0.01874(16) Uani 1 1 d . .
O2 O 0.59209(5) 0.69729(7) 0.75805(9) 0.02539(19) Uani 1 1 d . .
N2 N 0.85919(6) 0.72913(7) 0.69673(9) 0.01684(18) Uani 1 1 d . .
N5 N 0.64472(5) 0.24791(7) 0.52095(9) 0.01476(17) Uani 1 1 d . .
N1 N 0.80292(5) 0.15673(7) 0.51157(9) 0.01440(16) Uani 1 1 d . .
N3 N 0.84834(7) 0.76298(8) 0.81953(9) 0.0221(2) Uani 1 1 d . .
N4 N 0.76935(7) 0.78231(8) 0.83124(10) 0.0234(2) Uani 1 1 d . .
C1 C 0.85191(6) 0.22271(8) 0.58098(10) 0.01339(18) Uani 1 1 d . .
C17 C 0.67926(6) 0.24443(8) 0.40298(10) 0.01378(18) Uani 1 1 d . .
C18 C 0.76236(6) 0.19217(8) 0.39148(10) 0.01460(18) Uani 1 1 d . .
H18A H 0.7553 0.1328 0.3328 0.018 Uiso 1 1 calc R U
H18B H 0.7999 0.2401 0.3478 0.018 Uiso 1 1 calc R U
C7 C 0.78742(7) 0.72559(8) 0.63014(10) 0.01721(19) Uani 1 1 d . .
H7 H 0.7784 0.7041 0.5424 0.021 Uiso 1 1 calc R U
C12 C 0.61298(7) 0.48219(9) 0.52642(11) 0.0181(2) Uani 1 1 d . .
H12 H 0.6333 0.4674 0.4419 0.022 Uiso 1 1 calc R U
C10 C 0.59031(7) 0.60277(9) 0.69956(11) 0.0191(2) Uani 1 1 d . .
C2 C 0.85320(6) 0.33380(8) 0.53734(10) 0.01561(19) Uani 1 1 d . .
H2A H 0.7967 0.3609 0.5379 0.019 Uiso 1 1 calc R U
H2B H 0.8729 0.3373 0.4464 0.019 Uiso 1 1 calc R U
C5 C 0.95254(6) 0.58208(8) 0.67475(11) 0.01677(19) Uani 1 1 d . .
H5A H 0.9451 0.5671 0.7687 0.020 Uiso 1 1 calc R U
H5B H 1.0097 0.5647 0.6530 0.020 Uiso 1 1 calc R U
C8 C 0.73021(7) 0.75984(8) 0.71672(11) 0.0181(2) Uani 1 1 d . .
C19 C 0.79986(7) 0.04549(8) 0.55048(11) 0.0179(2) Uani 1 1 d . .
C11 C 0.62100(7) 0.58071(9) 0.57589(11) 0.0192(2) Uani 1 1 d . .
H11 H 0.6470 0.6322 0.5261 0.023 Uiso 1 1 calc R U
C3 C 0.90775(6) 0.40071(8) 0.62437(10) 0.01532(19) Uani 1 1 d . .
H3A H 0.9658 0.3828 0.6104 0.018 Uiso 1 1 calc R U
H3B H 0.8952 0.3875 0.7173 0.018 Uiso 1 1 calc R U
C16 C 0.56625(6) 0.29884(9) 0.54177(11) 0.0175(2) Uani 1 1 d . .
H16A H 0.5332 0.2573 0.6021 0.021 Uiso 1 1 calc R U
H16B H 0.5361 0.3032 0.4573 0.021 Uiso 1 1 calc R U
C13 C 0.57592(6) 0.40481(8) 0.59787(10) 0.01648(19) Uani 1 1 d . .
C4 C 0.89487(6) 0.51371(8) 0.59466(11) 0.01666(19) Uani 1 1 d . .
H4A H 0.8375 0.5322 0.6137 0.020 Uiso 1 1 calc R U
H4B H 0.9039 0.5258 0.5004 0.020 Uiso 1 1 calc R U
C14 C 0.54650(7) 0.42861(9) 0.72220(11) 0.0195(2) Uani 1 1 d . .
H14 H 0.5218 0.3769 0.7731 0.023 Uiso 1 1 calc R U
C15 C 0.55289(7) 0.52635(9) 0.77221(12) 0.0215(2) Uani 1 1 d . .
H15 H 0.5318 0.5414 0.8561 0.026 Uiso 1 1 calc R U
C9 C 0.64021(7) 0.77602(9) 0.69906(13) 0.0233(2) Uani 1 1 d . .
H9A H 0.6252 0.8424 0.7379 0.028 Uiso 1 1 calc R U
H9B H 0.6269 0.7790 0.6044 0.028 Uiso 1 1 calc R U
C6 C 0.93990(7) 0.69588(8) 0.65271(11) 0.0179(2) Uani 1 1 d . .
H6A H 0.9829 0.7342 0.7009 0.021 Uiso 1 1 calc R U
H6B H 0.9453 0.7113 0.5585 0.021 Uiso 1 1 calc R U
C21 C 0.88582(8) -0.00057(10) 0.54227(14) 0.0292(3) Uani 1 1 d . .
H21A H 0.9090 0.0148 0.4566 0.044 Uiso 1 1 calc R U
H21B H 0.8826 -0.0745 0.5537 0.044 Uiso 1 1 calc R U
H21C H 0.9209 0.0286 0.6112 0.044 Uiso 1 1 calc R U
C22 C 0.76663(10) 0.03530(10) 0.68853(13) 0.0306(3) Uani 1 1 d . .
H22A H 0.8015 0.0739 0.7496 0.046 Uiso 1 1 calc R U
H22B H 0.7664 -0.0366 0.7140 0.046 Uiso 1 1 calc R U
H22C H 0.7107 0.0621 0.6907 0.046 Uiso 1 1 calc R U
C20 C 0.74346(10) -0.01399(10) 0.45695(15) 0.0349(3) Uani 1 1 d . .
H20A H 0.6891 0.0177 0.4548 0.052 Uiso 1 1 calc R U
H20B H 0.7388 -0.0845 0.4873 0.052 Uiso 1 1 calc R U
H20C H 0.7664 -0.0132 0.3689 0.052 Uiso 1 1 calc R U
H5 H 0.6710(10) 0.2269(12) 0.5896(16) 0.021(4) Uiso 1 1 d . .

loop_
_atom_site_aniso_label
_atom_site_aniso_U_11
_atom_site_aniso_U_22
_atom_site_aniso_U_33
_atom_site_aniso_U_23
_atom_site_aniso_U_13
_atom_site_aniso_U_12
O3 0.0220(4) 0.0247(4) 0.0131(3) 0.0023(3) -0.0033(3) 0.0016(3)
O1 0.0208(4) 0.0159(4) 0.0194(4) -0.0002(3) -0.0059(3) 0.0017(3)
O2 0.0238(4) 0.0203(4) 0.0323(5) -0.0071(3) 0.0088(3) 0.0014(3)
N2 0.0209(4) 0.0143(4) 0.0153(4) -0.0015(3) -0.0003(3) -0.0009(3)
N5 0.0130(4) 0.0179(4) 0.0134(4) 0.0013(3) -0.0006(3) 0.0006(3)
N1 0.0158(4) 0.0112(4) 0.0161(4) -0.0002(3) -0.0028(3) 0.0000(3)
N3 0.0286(5) 0.0219(5) 0.0157(4) -0.0043(3) -0.0035(4) 0.0047(4)
N4 0.0301(5) 0.0225(5) 0.0177(4) -0.0029(4) -0.0001(4) 0.0074(4)
C1 0.0124(4) 0.0125(4) 0.0153(4) -0.0012(3) 0.0015(3) 0.0005(3)
C17 0.0157(4) 0.0127(4) 0.0129(4) -0.0007(3) -0.0016(3) -0.0025(3)
C18 0.0163(4) 0.0150(4) 0.0125(4) -0.0015(3) 0.0001(3) 0.0001(3)
C7 0.0203(5) 0.0161(5) 0.0151(4) -0.0001(4) -0.0011(4) -0.0006(4)
C12 0.0163(5) 0.0217(5) 0.0163(5) 0.0004(4) 0.0011(4) 0.0015(4)
C10 0.0152(5) 0.0188(5) 0.0233(5) -0.0026(4) 0.0010(4) 0.0040(4)
C2 0.0163(4) 0.0122(4) 0.0183(5) 0.0011(3) -0.0015(3) -0.0022(3)
C5 0.0160(5) 0.0143(4) 0.0199(5) -0.0007(4) -0.0015(4) -0.0023(3)
C8 0.0232(5) 0.0126(4) 0.0184(5) -0.0002(4) 0.0001(4) 0.0028(4)
C19 0.0227(5) 0.0107(4) 0.0202(5) -0.0002(4) -0.0037(4) -0.0002(4)
C11 0.0182(5) 0.0190(5) 0.0204(5) 0.0013(4) 0.0011(4) 0.0015(4)
C3 0.0144(4) 0.0134(4) 0.0181(4) -0.0002(3) -0.0001(3) -0.0020(3)
C16 0.0113(4) 0.0213(5) 0.0198(5) -0.0012(4) 0.0004(3) -0.0004(4)
C13 0.0112(4) 0.0199(5) 0.0184(5) 0.0007(4) -0.0009(3) 0.0017(3)
C4 0.0163(5) 0.0136(4) 0.0200(5) -0.0003(4) -0.0015(4) -0.0025(3)
C14 0.0149(5) 0.0229(5) 0.0207(5) 0.0012(4) 0.0035(4) -0.0003(4)
C15 0.0174(5) 0.0260(6) 0.0212(5) -0.0025(4) 0.0045(4) 0.0019(4)
C9 0.0225(5) 0.0172(5) 0.0302(6) -0.0014(4) 0.0010(4) 0.0052(4)
C6 0.0176(5) 0.0148(4) 0.0212(5) -0.0012(4) 0.0003(4) -0.0029(4)
C21 0.0312(6) 0.0182(5) 0.0383(7) -0.0049(5) -0.0011(5) 0.0090(5)
C22 0.0481(8) 0.0150(5) 0.0290(6) 0.0033(4) 0.0114(6) -0.0025(5)
C20 0.0455(8) 0.0160(5) 0.0425(8) 0.0022(5) -0.0205(6) -0.0087(5)

loop_
_atom_type_symbol
_atom_type_description
_atom_type_scat_dispersion_real
_atom_type_scat_dispersion_imag
_atom_type_scat_source
C C 0.0033 0.0016 'International Tables Vol C Tables 4.2.6.8 and 6.1.1.4'
H H 0.0000 0.0000 'International Tables Vol C Tables 4.2.6.8 and 6.1.1.4'
N N 0.0061 0.0033 'International Tables Vol C Tables 4.2.6.8 and 6.1.1.4'
O O 0.0106 0.0060 'International Tables Vol C Tables 4.2.6.8 and 6.1.1.4'

loop_
_geom_angle_atom_site_label_1
_geom_angle_atom_site_label_2
_geom_angle_atom_site_label_3
_geom_angle
C10 O2 C9 118.34(9)
N3 N2 C7 110.95(9)
N3 N2 C6 121.05(9)
C7 N2 C6 127.88(9)
C17 N5 C16 121.83(9)
C17 N5 H5 120.7(10)
C16 N5 H5 117.0(10)
C1 N1 C18 119.17(8)
C1 N1 C19 119.67(8)
C18 N1 C19 120.73(8)
N4 N3 N2 106.83(9)
N3 N4 C8 109.16(9)
O1 C1 N1 122.52(9)
O1 C1 C2 119.83(9)
N1 C1 C2 117.62(9)
O3 C17 N5 124.10(10)
O3 C17 C18 117.81(9)
N5 C17 C18 118.09(9)
N1 C18 C17 118.09(8)
N1 C18 H18A 107.8
C17 C18 H18A 107.8
N1 C18 H18B 107.8
C17 C18 H18B 107.8
H18A C18 H18B 107.1
N2 C7 C8 104.96(9)
N2 C7 H7 127.5
C8 C7 H7 127.5
C13 C12 C11 121.69(10)
C13 C12 H12 119.2
C11 C12 H12 119.2
O2 C10 C15 115.09(10)
O2 C10 C11 125.02(11)
C15 C10 C11 119.88(10)
C1 C2 C3 112.96(8)
C1 C2 H2A 109.0
C3 C2 H2A 109.0
C1 C2 H2B 109.0
C3 C2 H2B 109.0
H2A C2 H2B 107.8
C6 C5 C4 114.52(9)
C6 C5 H5A 108.6
C4 C5 H5A 108.6
C6 C5 H5B 108.6
C4 C5 H5B 108.6
H5A C5 H5B 107.6
N4 C8 C7 108.11(10)
N4 C8 C9 121.57(10)
C7 C8 C9 130.30(11)
N1 C19 C22 109.94(9)
N1 C19 C21 109.43(9)
C22 C19 C21 110.77(10)
N1 C19 C20 110.47(9)
C22 C19 C20 108.30(11)
C21 C19 C20 107.91(10)
C12 C11 C10 119.18(10)
C12 C11 H11 120.4
C10 C11 H11 120.4
C2 C3 C4 111.43(9)
C2 C3 H3A 109.3
C4 C3 H3A 109.3
C2 C3 H3B 109.3
C4 C3 H3B 109.3
H3A C3 H3B 108.0
N5 C16 C13 112.88(9)
N5 C16 H16A 109.0
C13 C16 H16A 109.0
N5 C16 H16B 109.0
C13 C16 H16B 109.0
H16A C16 H16B 107.8
C12 C13 C14 118.01(10)
C12 C13 C16 121.04(10)
C14 C13 C16 120.94(10)
C3 C4 C5 112.43(9)
C3 C4 H4A 109.1
C5 C4 H4A 109.1
C3 C4 H4B 109.1
C5 C4 H4B 109.1
H4A C4 H4B 107.9
C15 C14 C13 121.12(11)
C15 C14 H14 119.4
C13 C14 H14 119.4
C14 C15 C10 120.12(10)
C14 C15 H15 119.9
C10 C15 H15 119.9
O2 C9 C8 112.96(10)
O2 C9 H9A 109.0
C8 C9 H9A 109.0
O2 C9 H9B 109.0
C8 C9 H9B 109.0
H9A C9 H9B 107.8
N2 C6 C5 111.54(9)
N2 C6 H6A 109.3
C5 C6 H6A 109.3
N2 C6 H6B 109.3
C5 C6 H6B 109.3
H6A C6 H6B 108.0
C19 C21 H21A 109.5
C19 C21 H21B 109.5
H21A C21 H21B 109.5
C19 C21 H21C 109.5
H21A C21 H21C 109.5
H21B C21 H21C 109.5
C19 C22 H22A 109.5
C19 C22 H22B 109.5
H22A C22 H22B 109.5
C19 C22 H22C 109.5
H22A C22 H22C 109.5
H22B C22 H22C 109.5
C19 C20 H20A 109.5
C19 C20 H20B 109.5
H20A C20 H20B 109.5
C19 C20 H20C 109.5
H20A C20 H20C 109.5
H20B C20 H20C 109.5

loop_
_geom_bond_atom_site_label_1
_geom_bond_atom_site_label_2
_geom_bond_distance
O3 C17 1.2328(12)
O1 C1 1.2330(13)
O2 C10 1.3786(14)
O2 C9 1.4372(15)
N2 N3 1.3463(13)
N2 C7 1.3481(14)
N2 C6 1.4659(14)
N5 C17 1.3398(13)
N5 C16 1.4644(14)
N5 H5 0.863(16)
N1 C1 1.3710(13)
N1 C18 1.4631(13)
N1 C19 1.5159(13)
N3 N4 1.3223(15)
N4 C8 1.3587(15)
C1 C2 1.5266(14)
C17 C18 1.5273(15)
C18 H18A 0.9900
C18 H18B 0.9900
C7 C8 1.3725(15)
C7 H7 0.9500
C12 C13 1.3953(15)
C12 C11 1.3954(16)
C12 H12 0.9500
C10 C15 1.3952(17)
C10 C11 1.3974(16)
C2 C3 1.5285(14)
C2 H2A 0.9900
C2 H2B 0.9900
C5 C6 1.5258(15)
C5 C4 1.5309(15)
C5 H5A 0.9900
C5 H5B 0.9900
C8 C9 1.4940(16)
C19 C22 1.5255(17)
C19 C21 1.5326(17)
C19 C20 1.5328(16)
C11 H11 0.9500
C3 C4 1.5295(15)
C3 H3A 0.9900
C3 H3B 0.9900
C16 C13 1.5133(16)
C16 H16A 0.9900
C16 H16B 0.9900
C13 C14 1.4009(15)
C4 H4A 0.9900
C4 H4B 0.9900
C14 C15 1.3858(17)
C14 H14 0.9500
C15 H15 0.9500
C9 H9A 0.9900
C9 H9B 0.9900
C6 H6A 0.9900
C6 H6B 0.9900
C21 H21A 0.9800
C21 H21B 0.9800
C21 H21C 0.9800
C22 H22A 0.9800
C22 H22B 0.9800
C22 H22C 0.9800
C20 H20A 0.9800
C20 H20B 0.9800
C20 H20C 0.9800

loop_
_geom_hbond_atom_site_label_D
_geom_hbond_atom_site_label_H
_geom_hbond_atom_site_label_A
_geom_hbond_distance_DH
_geom_hbond_distance_HA
_geom_hbond_distance_DA
_geom_hbond_angle_DHA
_geom_hbond_site_symmetry_A
C18 H18B O1 0.99 2.47 3.4041(13) 157.5 4_565
C7 H7 N3 0.95 2.60 3.3454(15) 135.6 4_575
C7 H7 N4 0.95 2.17 3.0683(15) 157.3 4_575
C16 H16A O2 0.99 2.63 3.5796(14) 159.8 2_646
C6 H6A O1 0.99 2.42 3.2214(14) 137.3 2_756
C21 H21C O1 0.98 2.35 2.9313(15) 117.2 .
C22 H22A O1 0.98 2.31 2.9492(16) 121.7 .
C22 H22B N4 0.98 2.66 3.6304(17) 168.6 1_545
C22 H22C O3 0.98 2.58 3.3240(16) 132.3 4_566
N5 H5 O3 0.863(16) 2.219(16) 2.9054(12) 136.4(13) 4_566

loop_
_geom_torsion_atom_site_label_1
_geom_torsion_atom_site_label_2
_geom_torsion_atom_site_label_3
_geom_torsion_atom_site_label_4
_geom_torsion
C7 N2 N3 N4 -0.70(13)
C6 N2 N3 N4 -177.05(9)
N2 N3 N4 C8 0.60(13)
C18 N1 C1 O1 -174.74(9)
C19 N1 C1 O1 -2.27(15)
C18 N1 C1 C2 7.17(13)
C19 N1 C1 C2 179.64(9)
C16 N5 C17 O3 -2.02(16)
C16 N5 C17 C18 178.32(9)
C1 N1 C18 C17 -86.98(12)
C19 N1 C18 C17 100.64(11)
O3 C17 C18 N1 175.07(9)
N5 C17 C18 N1 -5.25(14)
N3 N2 C7 C8 0.50(12)
C6 N2 C7 C8 176.54(10)
C9 O2 C10 C15 170.70(10)
C9 O2 C10 C11 -10.67(16)
O1 C1 C2 C3 0.04(14)
N1 C1 C2 C3 178.18(9)
N3 N4 C8 C7 -0.31(13)
N3 N4 C8 C9 -178.67(10)
N2 C7 C8 N4 -0.12(12)
N2 C7 C8 C9 178.05(11)
C1 N1 C19 C22 62.31(13)
C18 N1 C19 C22 -125.35(11)
C1 N1 C19 C21 -59.55(13)
C18 N1 C19 C21 112.79(11)
C1 N1 C19 C20 -178.23(11)
C18 N1 C19 C20 -5.88(14)
C13 C12 C11 C10 -0.74(17)
O2 C10 C11 C12 -178.01(10)
C15 C10 C11 C12 0.57(16)
C1 C2 C3 C4 -168.97(9)
C17 N5 C16 C13 -99.16(12)
C11 C12 C13 C14 0.01(16)
C11 C12 C13 C16 178.83(10)
N5 C16 C13 C12 65.21(13)
N5 C16 C13 C14 -116.00(11)
C2 C3 C4 C5 -176.52(9)
C6 C5 C4 C3 -177.71(9)
C12 C13 C14 C15 0.91(16)
C16 C13 C14 C15 -177.92(10)
C13 C14 C15 C10 -1.08(17)
O2 C10 C15 C14 179.04(10)
C11 C10 C15 C14 0.32(17)
C10 O2 C9 C8 -72.31(14)
N4 C8 C9 O2 -78.53(14)
C7 C8 C9 O2 103.51(14)
N3 N2 C6 C5 91.14(12)
C7 N2 C6 C5 -84.54(13)
C4 C5 C6 N2 64.63(12)

loop_
_publcif_info_datablock.id
_publcif_info_datablock.publ_exptl
_publcif_info_datablock.publ_geom
_publcif_info_datablock.structure
{ff3197cf-19c6-4c7a-87a8-ca25fcd6cc8a} y y y
